data_4502109
loop_
_publ_author_name
'Eccles, Kevin S.'
'Elcoate, Curtis J.'
'Stokes, Stephen P.'
'Maguire, Anita R.'
'Lawrence, Simon E.'

_publ_section_title
;
 Sulfoxides: Potent Co-Crystal Formers
;
_journal_issue 10
_journal_name_full 'Crystal Growth &amp; Design'
_journal_page_first 4243
_journal_paper_doi 10.1021/cg1010192
_journal_volume 10
_journal_year 2010
_chemical_formula_moiety 'C14 H14 O S . C7 H7 N O'
_chemical_formula_sum 'C21 H21 N O2 S'
_chemical_formula_weight 351.45
_chemical_melting_point 114.0(10)
_space_group_crystal_system orthorhombic
_space_group_IT_number 33
_space_group_name_Hall 'P 2c -2n'
_space_group_name_H-M_alt 'P n a 21'
_symmetry_space_group_name_Hall 'P 2c -2n'
_symmetry_space_group_name_H-M 'P n a 21'
_atom_sites_solution_hydrogens geom
_atom_sites_solution_primary direct
_atom_sites_solution_secondary difmap
_audit_creation_method 'APEX2 v2010.1-2'
_cell_angle_alpha 90
_cell_angle_beta 90
_cell_angle_gamma 90
_cell_formula_units_Z 4
_cell_length_a 18.2025(19)
_cell_length_b 19.566(2)
_cell_length_c 5.1336(5)
_cell_measurement_reflns_used 2811
_cell_measurement_temperature 100.(2)
_cell_measurement_theta_max 26.3007
_cell_measurement_theta_min 2.4681
_cell_volume 1828.3(3)
_computing_cell_refinement 'SAINT V7.68A (Bruker AXS, 2009)'
_computing_data_collection 'Bruker Instrument Service v2009, 7, 0, 0'
_computing_data_reduction 'SAINT V7.68A (Bruker AXS, 2009)'
_computing_molecular_graphics
;
Ortep-3 for Windows (Farrugia, 1997) 
Mercury 2.3 (Macrae et al. 2008)
;
_computing_publication_material 'SHELXL-97; Ortep-3 for Windows; Mercury 2.3'
_computing_structure_refinement 'SHELXL-97 (Sheldrick, 2008)'
_computing_structure_solution 'SHELXS-97 (Sheldrick, 2008)'
_diffrn_ambient_temperature 100.(2)
_diffrn_detector_area_resol_mean 8.3333
_diffrn_measured_fraction_theta_full 0.982
_diffrn_measured_fraction_theta_max 0.982
_diffrn_measurement_device_type 'Bruker APEX II DUO'
_diffrn_measurement_method '\f & \w  scans'
_diffrn_radiation_monochromator graphite
_diffrn_radiation_source 'fine-focus sealed tube'
_diffrn_radiation_type MoK\a
_diffrn_radiation_wavelength 0.71073
_diffrn_reflns_av_R_equivalents 0.0471
_diffrn_reflns_av_sigmaI/netI 0.0428
_diffrn_reflns_limit_h_max 22
_diffrn_reflns_limit_h_min -22
_diffrn_reflns_limit_k_max 23
_diffrn_reflns_limit_k_min -24
_diffrn_reflns_limit_l_max 6
_diffrn_reflns_limit_l_min -4
_diffrn_reflns_number 12635
_diffrn_reflns_theta_full 26.49
_diffrn_reflns_theta_max 26.49
_diffrn_reflns_theta_min 1.53
_exptl_absorpt_coefficient_mu 0.191
_exptl_absorpt_correction_T_max 0.7454
_exptl_absorpt_correction_T_min 0.5893
_exptl_absorpt_correction_type multi-scan
_exptl_absorpt_process_details 'SADABS V2008/1 (Bruker AXS)'
_exptl_crystal_colour colourless
_exptl_crystal_density_diffrn 1.277
_exptl_crystal_density_method 'not measured'
_exptl_crystal_description needle
_exptl_crystal_F_000 744
_exptl_crystal_size_max 0.45
_exptl_crystal_size_mid 0.08
_exptl_crystal_size_min 0.08
_refine_diff_density_max 0.247
_refine_diff_density_min -0.254
_refine_ls_abs_structure_details 'Flack H D (1983), Acta Cryst. A39, 876-881'
_refine_ls_abs_structure_Flack 0.01(7)
_refine_ls_extinction_method none
_refine_ls_goodness_of_fit_ref 1.040
_refine_ls_hydrogen_treatment constr
_refine_ls_matrix_type full
_refine_ls_number_parameters 226
_refine_ls_number_reflns 3095
_refine_ls_number_restraints 1
_refine_ls_restrained_S_all 1.040
_refine_ls_R_factor_all 0.0421
_refine_ls_R_factor_gt 0.0336
_refine_ls_shift/su_max 0.001
_refine_ls_shift/su_mean 0.000
_refine_ls_structure_factor_coef Fsqd
_refine_ls_weighting_details 'calc w=1/[\s^2^(Fo^2^)+(0.0309P)^2^+0.2990P] where P=(Fo^2^+2Fc^2^)/3'
_refine_ls_weighting_scheme calc
_refine_ls_wR_factor_gt 0.0683
_refine_ls_wR_factor_ref 0.0716
_reflns_number_gt 2731
_reflns_number_total 3095
_reflns_threshold_expression >2sigma(I)
_cod_data_source_file cg1010192_si_002.cif
_cod_data_source_block Compound_3e
_cod_depositor_comments
;
The following automatic conversions were performed:

'_chemical_melting_point' value '113-115' was changed to '114.0(10)'
- the average value was taken and precision was estimated.

Automatic conversion script
Id: cif_fix_values 1715 2011-07-08 13:25:40Z adriana 
;
_cod_database_code 4502109

loop_
_space_group_symop_operation_xyz
'x, y, z'
'-x, -y, z+1/2'
'x+1/2, -y+1/2, z'
'-x+1/2, y+1/2, z+1/2'

loop_
_atom_site_type_symbol
_atom_site_label
_atom_site_fract_x
_atom_site_fract_y
_atom_site_fract_z
_atom_site_U_iso_or_equiv
_atom_site_adp_type
_atom_site_calc_flag
_atom_site_refinement_flags
_atom_site_occupancy
S S1 0.35143(2) 0.43861(3) 0.91509(11) 0.01463(11) Uani d . 1
O O2 0.31996(8) 0.45373(8) 0.6489(3) 0.0177(3) Uani d . 1
C C3 0.27845(10) 0.39482(11) 1.0902(4) 0.0168(5) Uani d . 1
H H3A 0.2919 0.3897 1.2759 0.02 Uiso calc R 1
H H3B 0.2324 0.4216 1.0799 0.02 Uiso calc R 1
C C4 0.26764(10) 0.32568(11) 0.9678(4) 0.0147(5) Uani d . 1
C C5 0.21970(11) 0.31682(12) 0.7574(5) 0.0183(5) Uani d . 1
H H5 0.1919 0.3545 0.6952 0.022 Uiso calc R 1
C C6 0.21235(11) 0.25375(13) 0.6394(5) 0.0218(5) Uani d . 1
H H6 0.1791 0.2482 0.4984 0.026 Uiso calc R 1
C C7 0.25336(12) 0.19842(12) 0.7255(5) 0.0235(6) Uani d . 1
H H7 0.2487 0.1552 0.6425 0.028 Uiso calc R 1
C C8 0.30106(11) 0.20651(12) 0.9328(6) 0.0242(5) Uani d . 1
H H8 0.3292 0.1687 0.9925 0.029 Uiso calc R 1
C C9 0.30801(10) 0.26941(11) 1.0539(5) 0.0195(5) Uani d . 1
H H9 0.3406 0.2743 1.1972 0.023 Uiso calc R 1
C C10 0.34952(10) 0.51907(11) 1.0935(5) 0.0171(5) Uani d . 1
H H10A 0.2986 0.5367 1.1018 0.021 Uiso calc R 1
H H10B 0.3672 0.5118 1.2738 0.021 Uiso calc R 1
C C11 0.39818(10) 0.56999(11) 0.9561(4) 0.0165(5) Uani d . 1
C C12 0.47207(11) 0.57769(12) 1.0294(5) 0.0203(5) Uani d . 1
H H12 0.4914 0.5511 1.1682 0.024 Uiso calc R 1
C C13 0.51679(10) 0.62379(12) 0.9002(5) 0.0238(5) Uani d . 1
H H13 0.5667 0.6287 0.9509 0.029 Uiso calc R 1
C C14 0.48944(11) 0.66267(12) 0.6987(5) 0.0232(5) Uani d . 1
H H14 0.5205 0.6942 0.6108 0.028 Uiso calc R 1
C C15 0.41625(11) 0.65572(12) 0.6237(5) 0.0214(5) Uani d . 1
H H15 0.3973 0.6824 0.4845 0.026 Uiso calc R 1
C C16 0.37130(11) 0.60973(12) 0.7532(5) 0.0185(5) Uani d . 1
H H16 0.3213 0.6053 0.7025 0.022 Uiso calc R 1
N N21 0.82269(9) 0.48085(10) 0.0939(4) 0.0194(4) Uani d . 1
H H21A 0.7804 0.5022 0.1116 0.023 Uiso calc R 1
H H21B 0.8426 0.4765 -0.0613 0.023 Uiso calc R 1
C C22 0.85643(11) 0.45519(12) 0.3020(5) 0.0154(5) Uani d . 1
O O23 0.83066(7) 0.45999(8) 0.5251(3) 0.0197(4) Uani d . 1
C C24 0.92835(10) 0.41923(11) 0.2597(4) 0.0152(5) Uani d . 1
C C25 0.97490(10) 0.43638(12) 0.0538(4) 0.0189(5) Uani d . 1
H H25 0.9607 0.4707 -0.0671 0.023 Uiso calc R 1
C C26 1.04221(11) 0.40313(12) 0.0255(5) 0.0228(5) Uani d . 1
H H26 1.0742 0.4151 -0.1133 0.027 Uiso calc R 1
C C27 1.06219(12) 0.35254(13) 0.2004(5) 0.0254(6) Uani d . 1
H H27 1.108 0.3298 0.1813 0.031 Uiso calc R 1
C C28 1.01584(11) 0.33495(12) 0.4026(6) 0.0257(5) Uani d . 1
H H28 1.0295 0.2997 0.5202 0.031 Uiso calc R 1
C C29 0.94936(10) 0.36863(12) 0.4342(5) 0.0215(5) Uani d . 1
H H29 0.9181 0.3571 0.5757 0.026 Uiso calc R 1

loop_
_atom_site_aniso_label
_atom_site_aniso_U_11
_atom_site_aniso_U_22
_atom_site_aniso_U_33
_atom_site_aniso_U_12
_atom_site_aniso_U_13
_atom_site_aniso_U_23
S1 0.0164(2) 0.0157(2) 0.0118(2) 0.0004(2) 0.0005(2) -0.0005(3)
O2 0.0216(7) 0.0207(9) 0.0107(8) 0.0005(6) -0.0003(6) -0.0015(7)
C3 0.0177(10) 0.0199(13) 0.0129(11) -0.0011(8) 0.0014(9) 0.0000(10)
C4 0.0163(9) 0.0151(11) 0.0126(13) -0.0002(8) 0.0044(8) 0.0021(9)
C5 0.0169(10) 0.0188(13) 0.0191(12) 0.0013(9) 0.0019(9) 0.0001(11)
C6 0.0213(10) 0.0258(14) 0.0183(12) -0.0036(9) 0.0012(9) -0.0030(11)
C7 0.0264(11) 0.0154(13) 0.0288(15) -0.0038(10) 0.0079(10) -0.0036(12)
C8 0.0266(10) 0.0176(12) 0.0285(13) 0.0028(9) 0.0001(12) 0.0055(14)
C9 0.0180(10) 0.0203(13) 0.0201(13) -0.0022(8) -0.0001(9) 0.0046(11)
C10 0.0203(10) 0.0170(12) 0.0139(10) 0.0000(8) -0.0002(9) -0.0039(10)
C11 0.0191(9) 0.0140(11) 0.0164(13) -0.0010(8) 0.0025(9) -0.0053(10)
C12 0.0215(10) 0.0218(13) 0.0174(11) 0.0047(9) -0.0010(9) -0.0008(11)
C13 0.0167(9) 0.0277(13) 0.0270(13) -0.0025(8) -0.0004(10) -0.0005(14)
C14 0.0234(11) 0.0205(14) 0.0257(13) -0.0027(9) 0.0067(10) 0.0018(11)
C15 0.0274(11) 0.0202(13) 0.0167(12) 0.0046(9) -0.0020(9) 0.0024(11)
C16 0.0184(10) 0.0181(13) 0.0189(12) 0.0008(9) -0.0005(9) -0.0028(11)
N21 0.0192(8) 0.0255(11) 0.0137(9) 0.0049(8) 0.0033(8) -0.0009(9)
C22 0.0182(10) 0.0114(12) 0.0168(11) -0.0044(9) -0.0006(9) -0.0011(10)
O23 0.0213(7) 0.0239(10) 0.0139(8) 0.0021(7) 0.0032(7) -0.0004(8)
C24 0.0175(10) 0.0146(12) 0.0136(11) -0.0009(8) -0.0018(8) -0.0037(10)
C25 0.0207(10) 0.0196(13) 0.0163(12) -0.0015(9) 0.0002(9) -0.0018(11)
C26 0.0205(10) 0.0266(14) 0.0214(12) -0.0034(9) 0.0073(9) -0.0058(12)
C27 0.0202(11) 0.0266(15) 0.0294(15) 0.0046(10) -0.0002(10) -0.0062(12)
C28 0.0287(10) 0.0270(13) 0.0214(12) 0.0068(9) -0.0018(12) 0.0027(14)
C29 0.0221(9) 0.0259(13) 0.0166(11) -0.0009(8) 0.0014(10) 0.0006(13)

loop_
_atom_type_symbol
_atom_type_description
_atom_type_scat_dispersion_real
_atom_type_scat_dispersion_imag
_atom_type_scat_source
C C 0.0033 0.0016 'International Tables Vol C Tables 4.2.6.8 and 6.1.1.4'
H H 0.0000 0.0000 'International Tables Vol C Tables 4.2.6.8 and 6.1.1.4'
N N 0.0061 0.0033 'International Tables Vol C Tables 4.2.6.8 and 6.1.1.4'
O O 0.0106 0.0060 'International Tables Vol C Tables 4.2.6.8 and 6.1.1.4'
S S 0.1246 0.1234 'International Tables Vol C Tables 4.2.6.8 and 6.1.1.4'

loop_
_geom_angle_atom_site_label_1
_geom_angle_atom_site_label_2
_geom_angle_atom_site_label_3
_geom_angle
O2 S1 C3 105.21(9)
O2 S1 C10 106.16(10)
C3 S1 C10 98.32(10)
C4 C3 S1 108.22(14)
C4 C3 H3A 110.1
S1 C3 H3A 110.1
C4 C3 H3B 110.1
S1 C3 H3B 110.1
H3A C3 H3B 108.4
C9 C4 C5 118.4(2)
C9 C4 C3 120.54(18)
C5 C4 C3 121.02(19)
C6 C5 C4 120.7(2)
C6 C5 H5 119.7
C4 C5 H5 119.7
C5 C6 C7 120.3(2)
C5 C6 H6 119.8
C7 C6 H6 119.8
C8 C7 C6 119.6(2)
C8 C7 H7 120.2
C6 C7 H7 120.2
C7 C8 C9 120.3(2)
C7 C8 H8 119.8
C9 C8 H8 119.8
C8 C9 C4 120.7(2)
C8 C9 H9 119.6
C4 C9 H9 119.6
C11 C10 S1 108.94(15)
C11 C10 H10A 109.9
S1 C10 H10A 109.9
C11 C10 H10B 109.9
S1 C10 H10B 109.9
H10A C10 H10B 108.3
C16 C11 C12 118.6(2)
C16 C11 C10 120.90(18)
C12 C11 C10 120.5(2)
C13 C12 C11 120.3(2)
C13 C12 H12 119.9
C11 C12 H12 119.9
C14 C13 C12 120.49(19)
C14 C13 H13 119.8
C12 C13 H13 119.8
C13 C14 C15 119.9(2)
C13 C14 H14 120.0
C15 C14 H14 120.0
C16 C15 C14 119.7(2)
C16 C15 H15 120.2
C14 C15 H15 120.2
C15 C16 C11 121.01(19)
C15 C16 H16 119.5
C11 C16 H16 119.5
C22 N21 H21A 120.0
C22 N21 H21B 120.0
H21A N21 H21B 120.0
O23 C22 N21 122.5(2)
O23 C22 C24 119.9(2)
N21 C22 C24 117.6(2)
C29 C24 C25 119.53(19)
C29 C24 C22 118.72(19)
C25 C24 C22 121.7(2)
C26 C25 C24 120.0(2)
C26 C25 H25 120.0
C24 C25 H25 120.0
C27 C26 C25 119.8(2)
C27 C26 H26 120.1
C25 C26 H26 120.1
C28 C27 C26 120.3(2)
C28 C27 H27 119.8
C26 C27 H27 119.8
C27 C28 C29 120.2(2)
C27 C28 H28 119.9
C29 C28 H28 119.9
C28 C29 C24 120.2(2)
C28 C29 H29 119.9
C24 C29 H29 119.9

loop_
_geom_bond_atom_site_label_1
_geom_bond_atom_site_label_2
_geom_bond_distance
S1 O2 1.5108(16)
S1 C3 1.818(2)
S1 C10 1.822(2)
C3 C4 1.505(3)
C3 H3A 0.99
C3 H3B 0.99
C4 C9 1.396(3)
C4 C5 1.399(3)
C5 C6 1.381(3)
C5 H5 0.95
C6 C7 1.387(3)
C6 H6 0.95
C7 C8 1.383(3)
C7 H7 0.95
C8 C9 1.385(3)
C8 H8 0.95
C9 H9 0.95
C10 C11 1.508(3)
C10 H10A 0.99
C10 H10B 0.99
C11 C16 1.389(3)
C11 C12 1.405(3)
C12 C13 1.384(3)
C12 H12 0.95
C13 C14 1.377(3)
C13 H13 0.95
C14 C15 1.393(3)
C14 H14 0.95
C15 C16 1.386(3)
C15 H15 0.95
C16 H16 0.95
N21 C22 1.330(3)
N21 H21A 0.88
N21 H21B 0.88
C22 O23 1.241(3)
C22 C24 1.502(3)
C24 C29 1.389(3)
C24 C25 1.396(3)
C25 C26 1.395(3)
C25 H25 0.95
C26 C27 1.385(3)
C26 H26 0.95
C27 C28 1.381(3)
C27 H27 0.95
C28 C29 1.387(3)
C28 H28 0.95
C29 H29 0.95

loop_
_geom_hbond_atom_site_label_D
_geom_hbond_atom_site_label_H
_geom_hbond_atom_site_label_A
_geom_hbond_site_symmetry_A
_geom_hbond_distance_DH
_geom_hbond_distance_HA
_geom_hbond_distance_DA
_geom_hbond_angle_DHA
N21 H21A O2 2_664 0.88 2.03 2.909(2) 176.7
N21 H21B O23 1_554 0.88 2.16 2.952(2) 149.8

loop_
_geom_torsion_atom_site_label_1
_geom_torsion_atom_site_label_2
_geom_torsion_atom_site_label_3
_geom_torsion_atom_site_label_4
_geom_torsion
O2 S1 C3 C4 68.68(15)
C10 S1 C3 C4 178.02(14)
S1 C3 C4 C9 88.9(2)
S1 C3 C4 C5 -88.0(2)
C9 C4 C5 C6 0.4(3)
C3 C4 C5 C6 177.34(19)
C4 C5 C6 C7 -1.0(3)
C5 C6 C7 C8 0.8(3)
C6 C7 C8 C9 -0.1(3)
C7 C8 C9 C4 -0.6(3)
C5 C4 C9 C8 0.4(3)
C3 C4 C9 C8 -176.6(2)
O2 S1 C10 C11 -62.47(15)
C3 S1 C10 C11 -171.04(15)
S1 C10 C11 C16 86.2(2)
S1 C10 C11 C12 -93.1(2)
C16 C11 C12 C13 -0.3(3)
C10 C11 C12 C13 179.1(2)
C11 C12 C13 C14 0.0(4)
C12 C13 C14 C15 0.0(4)
C13 C14 C15 C16 0.2(3)
C14 C15 C16 C11 -0.4(3)
C12 C11 C16 C15 0.5(3)
C10 C11 C16 C15 -178.9(2)
O23 C22 C24 C29 27.1(3)
N21 C22 C24 C29 -152.8(2)
O23 C22 C24 C25 -151.5(2)
N21 C22 C24 C25 28.6(3)
C29 C24 C25 C26 -0.5(3)
C22 C24 C25 C26 178.1(2)
C24 C25 C26 C27 0.8(3)
C25 C26 C27 C28 0.0(4)
C26 C27 C28 C29 -1.0(4)
C27 C28 C29 C24 1.4(4)
C25 C24 C29 C28 -0.6(3)
C22 C24 C29 C28 -179.3(2)
